data_4030037
loop_
_publ_author_name
'Wang, Haijun'
'Fronczek, Frank R.'
'Vicente, M Gra\,ca H'
'Smith, Kevin M.'

_publ_section_title
;
 Functionalization of 3,5,8-Trichlorinated BODIPY Dyes.
;
_journal_issue 21
_journal_name_full 'The Journal of organic chemistry'
_journal_page_first 10342
_journal_paper_doi 10.1021/jo501969z
_journal_volume 79
_journal_year 2014
_chemical_formula_moiety 'C25 H25 B Cl2 F2 N2 O4'
_chemical_formula_sum 'C25 H25 B Cl2 F2 N2 O4'
_chemical_formula_weight 537.18
_chemical_name_systematic
; 
 ? 
;
_space_group_IT_number 14
_symmetry_cell_setting monoclinic
_symmetry_space_group_name_Hall '-P 2yn'
_symmetry_space_group_name_H-M 'P 1 21/n 1'
_atom_sites_solution_hydrogens geom
_atom_sites_solution_primary direct
_atom_sites_solution_secondary difmap
_audit_creation_method SHELXL-97
_cell_angle_alpha 90
_cell_angle_beta 97.8970(10)
_cell_angle_gamma 90
_cell_formula_units_Z 8
_cell_length_a 10.4141(3)
_cell_length_b 21.2135(5)
_cell_length_c 22.6166(6)
_cell_measurement_reflns_used 9947
_cell_measurement_temperature 100.0(5)
_cell_measurement_theta_max 26.32
_cell_measurement_theta_min 2.48
_cell_volume 4949.1(2)
_computing_cell_refinement 'Bruker SAINT'
_computing_data_collection 'Bruker APEX2'
_computing_data_reduction 'Bruker SAINT'
_computing_molecular_graphics 'ORTEP-3 for Windows (Farrugia, 2012)'
_computing_publication_material 'SHELXL-97 (Sheldrick, 2008)'
_computing_structure_refinement 'SHELXL-97 (Sheldrick, 2008)'
_computing_structure_solution 'SHELXS-97 (Sheldrick, 2008)'
_diffrn_ambient_temperature 100.0(5)
_diffrn_measured_fraction_theta_full 1.000
_diffrn_measured_fraction_theta_max 0.998
_diffrn_measurement_device_type 'Bruker Kappa APEX-II DUO'
_diffrn_measurement_method '\f and \w scans'
_diffrn_radiation_monochromator 'TRIUMPH curved graphite'
_diffrn_radiation_source 'fine-focus sealed tube'
_diffrn_radiation_type MoK\a
_diffrn_radiation_wavelength 0.71073
_diffrn_reflns_av_R_equivalents 0.0501
_diffrn_reflns_av_sigmaI/netI 0.0336
_diffrn_reflns_limit_h_max 12
_diffrn_reflns_limit_h_min -13
_diffrn_reflns_limit_k_max 26
_diffrn_reflns_limit_k_min -26
_diffrn_reflns_limit_l_max 28
_diffrn_reflns_limit_l_min -28
_diffrn_reflns_number 74703
_diffrn_reflns_theta_full 25.00
_diffrn_reflns_theta_max 26.43
_diffrn_reflns_theta_min 1.32
_exptl_absorpt_coefficient_mu 0.313
_exptl_absorpt_correction_T_max 0.9938
_exptl_absorpt_correction_T_min 0.9230
_exptl_absorpt_correction_type multi-scan
_exptl_absorpt_process_details 'SADABS (Sheldrick, 2004)'
_exptl_crystal_colour orange
_exptl_crystal_density_diffrn 1.442
_exptl_crystal_density_method 'not measured'
_exptl_crystal_description 'lath fragment'
_exptl_crystal_F_000 2224
_exptl_crystal_size_max 0.30
_exptl_crystal_size_mid 0.20
_exptl_crystal_size_min 0.02
_refine_diff_density_max 0.713
_refine_diff_density_min -0.600
_refine_diff_density_rms 0.054
_refine_ls_extinction_method none
_refine_ls_goodness_of_fit_ref 1.012
_refine_ls_hydrogen_treatment constr
_refine_ls_matrix_type full
_refine_ls_number_parameters 657
_refine_ls_number_reflns 10166
_refine_ls_number_restraints 0
_refine_ls_restrained_S_all 1.012
_refine_ls_R_factor_all 0.0612
_refine_ls_R_factor_gt 0.0381
_refine_ls_shift/su_max 0.001
_refine_ls_shift/su_mean 0.000
_refine_ls_structure_factor_coef Fsqd
_refine_ls_weighting_details 'calc w=1/[\s^2^(Fo^2^)+(0.0408P)^2^+3.6045P] where P=(Fo^2^+2Fc^2^)/3'
_refine_ls_weighting_scheme calc
_refine_ls_wR_factor_gt 0.0863
_refine_ls_wR_factor_ref 0.0962
_reflns_number_gt 7640
_reflns_number_total 10166
_reflns_threshold_expression I>2\s(I)
_cod_data_source_file jo501969z_si_002.cif
_cod_data_source_block Compound12
_cod_depositor_comments
;
The following automatic conversions were performed:

'_symmetry_cell_setting' value 'Monoclinic' changed to 'monoclinic'
according to
/home/saulius/struct/COD-crude-data--automatic-downloads/rss-feeds/ACS/lib/dictionaries/cif_core.dic
dictionary named 'cif_core.dic' version 2.4.2 from 2011-04-26.

Automatic conversion script
Id: cif_fix_values 2827 2014-09-09 07:05:25Z andrius 

 Adding full bibliography for 4030032--4030045.cif.
;
_cod_original_sg_symbol_Hall '-P 2yn '
_cod_original_sg_symbol_H-M 'P 21/n  '
_cod_database_code 4030037

loop_
_symmetry_equiv_pos_as_xyz
'x, y, z'
'-x+1/2, y+1/2, -z+1/2'
'-x, -y, -z'
'x-1/2, -y-1/2, z-1/2'

loop_
_atom_site_label
_atom_site_type_symbol
_atom_site_fract_x
_atom_site_fract_y
_atom_site_fract_z
_atom_site_U_iso_or_equiv
_atom_site_adp_type
_atom_site_occupancy
_atom_site_symmetry_multiplicity
_atom_site_calc_flag
_atom_site_refinement_flags
Cl1 Cl 0.96315(5) 0.45831(2) 0.12445(2) 0.02206(11) Uani 1 1 d .
Cl2 Cl 0.84190(5) 0.44650(2) 0.37599(2) 0.02473(12) Uani 1 1 d .
F1 F 0.97086(11) 0.47788(6) 0.26272(5) 0.0245(3) Uani 1 1 d .
F2 F 0.76918(12) 0.44257(5) 0.22942(5) 0.0250(3) Uani 1 1 d .
O1 O 0.41648(14) 0.73501(7) 0.03359(7) 0.0263(3) Uani 1 1 d .
O2 O 0.60545(16) 0.78506(8) 0.03577(8) 0.0402(4) Uani 1 1 d .
O3 O 0.32937(14) 0.72797(7) 0.39719(7) 0.0287(4) Uani 1 1 d .
O4 O 0.4938(2) 0.78314(9) 0.37379(14) 0.0864(9) Uani 1 1 d .
N1 N 0.83933(15) 0.53886(7) 0.18752(7) 0.0153(3) Uani 1 1 d .
N2 N 0.78940(15) 0.53450(7) 0.29143(7) 0.0161(3) Uani 1 1 d .
C1 C 0.88447(18) 0.52691(9) 0.13609(8) 0.0172(4) Uani 1 1 d .
C2 C 0.85786(19) 0.57579(9) 0.09465(8) 0.0180(4) Uani 1 1 d .
C3 C 0.79158(19) 0.62107(9) 0.12257(8) 0.0169(4) Uani 1 1 d .
C4 C 0.77905(18) 0.59812(8) 0.18094(8) 0.0154(4) Uani 1 1 d .
C5 C 0.72601(18) 0.62495(8) 0.22840(8) 0.0149(4) Uani 1 1 d .
C6 C 0.73285(18) 0.59420(9) 0.28397(8) 0.0154(4) Uani 1 1 d .
C7 C 0.69353(18) 0.61276(9) 0.33932(8) 0.0168(4) Uani 1 1 d .
C8 C 0.72574(19) 0.56349(9) 0.37943(9) 0.0190(4) Uani 1 1 d .
C9 C 0.78316(19) 0.51731(9) 0.34803(8) 0.0183(4) Uani 1 1 d .
C10 C 0.8955(2) 0.57831(10) 0.03319(9) 0.0241(5) Uani 1 1 d .
H10A H 0.8180 0.5851 0.0040 0.036 Uiso 1 1 calc R
H10B H 0.9365 0.5384 0.0245 0.036 Uiso 1 1 calc R
H10C H 0.9567 0.6130 0.0308 0.036 Uiso 1 1 calc R
C11 C 0.74347(19) 0.68177(9) 0.09361(9) 0.0189(4) Uani 1 1 d .
H11A H 0.8001 0.6942 0.0638 0.023 Uiso 1 1 calc R
H11B H 0.7480 0.7153 0.1242 0.023 Uiso 1 1 calc R
C12 C 0.6037(2) 0.67552(9) 0.06279(9) 0.0204(4) Uani 1 1 d .
H12A H 0.6020 0.6475 0.0277 0.024 Uiso 1 1 calc R
H12B H 0.5503 0.6557 0.0907 0.024 Uiso 1 1 calc R
C13 C 0.5458(2) 0.73810(10) 0.04291(9) 0.0220(4) Uani 1 1 d .
C14 C 0.3513(2) 0.79301(11) 0.01499(11) 0.0349(6) Uani 1 1 d .
H14A H 0.3731 0.8252 0.0458 0.052 Uiso 1 1 calc R
H14B H 0.2574 0.7861 0.0089 0.052 Uiso 1 1 calc R
H14C H 0.3791 0.8073 -0.0225 0.052 Uiso 1 1 calc R
C15 C 0.63647(19) 0.67390(9) 0.35658(9) 0.0189(4) Uani 1 1 d .
H15A H 0.6580 0.7073 0.3290 0.023 Uiso 1 1 calc R
H15B H 0.6773 0.6855 0.3973 0.023 Uiso 1 1 calc R
C16 C 0.4896(2) 0.67217(10) 0.35558(10) 0.0231(4) Uani 1 1 d .
H16A H 0.4473 0.6637 0.3144 0.028 Uiso 1 1 calc R
H16B H 0.4665 0.6376 0.3816 0.028 Uiso 1 1 calc R
C17 C 0.4409(2) 0.73385(10) 0.37689(11) 0.0305(5) Uani 1 1 d .
C18 C 0.2731(2) 0.78553(11) 0.41639(11) 0.0345(6) Uani 1 1 d .
H18A H 0.3386 0.8088 0.4431 0.052 Uiso 1 1 calc R
H18B H 0.1998 0.7752 0.4376 0.052 Uiso 1 1 calc R
H18C H 0.2427 0.8116 0.3815 0.052 Uiso 1 1 calc R
C19 C 0.7060(2) 0.56005(10) 0.44371(9) 0.0234(5) Uani 1 1 d .
H19A H 0.7860 0.5725 0.4690 0.035 Uiso 1 1 calc R
H19B H 0.6833 0.5168 0.4534 0.035 Uiso 1 1 calc R
H19C H 0.6357 0.5886 0.4508 0.035 Uiso 1 1 calc R
C20 C 0.66119(18) 0.68754(9) 0.22080(8) 0.0151(4) Uani 1 1 d .
C21 C 0.7335(2) 0.74274(9) 0.23217(9) 0.0198(4) Uani 1 1 d .
H21 H 0.8242 0.7403 0.2448 0.024 Uiso 1 1 calc R
C22 C 0.6733(2) 0.80098(9) 0.22515(9) 0.0231(5) Uani 1 1 d .
H22 H 0.7227 0.8384 0.2333 0.028 Uiso 1 1 calc R
C23 C 0.5411(2) 0.80484(10) 0.20629(9) 0.0239(5) Uani 1 1 d .
H23 H 0.5002 0.8449 0.2011 0.029 Uiso 1 1 calc R
C24 C 0.4686(2) 0.75047(10) 0.19497(9) 0.0225(4) Uani 1 1 d .
H24 H 0.3781 0.7532 0.1820 0.027 Uiso 1 1 calc R
C25 C 0.52840(19) 0.69174(9) 0.20265(8) 0.0186(4) Uani 1 1 d .
H25 H 0.4783 0.6544 0.1955 0.022 Uiso 1 1 calc R
B1 B 0.8447(2) 0.49493(10) 0.24295(10) 0.0162(4) Uani 1 1 d .
Cl3 Cl 0.12894(5) 0.71479(2) 0.10735(2) 0.02583(12) Uani 1 1 d .
Cl4 Cl 0.00957(5) 0.69227(2) 0.35765(2) 0.02430(12) Uani 1 1 d .
F3 F 0.01364(11) 0.68431(5) 0.22221(5) 0.0240(3) Uani 1 1 d .
F4 F 0.22105(11) 0.71166(5) 0.25696(5) 0.0227(3) Uani 1 1 d .
O5 O 0.64361(16) 0.41150(7) 0.11462(7) 0.0350(4) Uani 1 1 d .
O6 O 0.44529(16) 0.37967(8) 0.07709(8) 0.0416(4) Uani 1 1 d .
O7 O 0.55951(16) 0.41092(7) 0.44871(9) 0.0447(5) Uani 1 1 d .
O8 O 0.37163(15) 0.36152(7) 0.42494(7) 0.0320(4) Uani 1 1 d .
N3 N 0.18622(16) 0.62450(7) 0.18896(7) 0.0174(3) Uani 1 1 d .
N4 N 0.13881(15) 0.61582(7) 0.29299(7) 0.0160(3) Uani 1 1 d .
C26 C 0.1866(2) 0.64261(9) 0.13205(9) 0.0198(4) Uani 1 1 d .
C27 C 0.2395(2) 0.59680(10) 0.09823(9) 0.0215(4) Uani 1 1 d .
C28 C 0.27472(19) 0.54682(9) 0.13718(9) 0.0189(4) Uani 1 1 d .
C29 C 0.24211(18) 0.56430(9) 0.19423(9) 0.0170(4) Uani 1 1 d .
C30 C 0.25189(18) 0.53234(9) 0.24907(8) 0.0157(4) Uani 1 1 d .
C31 C 0.20194(18) 0.55743(8) 0.29805(8) 0.0156(4) Uani 1 1 d .
C32 C 0.19203(19) 0.53280(9) 0.35628(8) 0.0172(4) Uani 1 1 d .
C33 C 0.12403(19) 0.57640(9) 0.38537(9) 0.0188(4) Uani 1 1 d .
C34 C 0.09370(19) 0.62585(9) 0.34485(9) 0.0184(4) Uani 1 1 d .
C35 C 0.2513(2) 0.60065(11) 0.03320(9) 0.0280(5) Uani 1 1 d .
H35A H 0.3429 0.6041 0.0281 0.042 Uiso 1 1 calc R
H35B H 0.2044 0.6378 0.0159 0.042 Uiso 1 1 calc R
H35C H 0.2142 0.5626 0.0130 0.042 Uiso 1 1 calc R
C36 C 0.3284(2) 0.48580(9) 0.11748(9) 0.0215(4) Uani 1 1 d .
H36A H 0.2850 0.4759 0.0768 0.026 Uiso 1 1 calc R
H36B H 0.3061 0.4518 0.1443 0.026 Uiso 1 1 calc R
C37 C 0.4749(2) 0.48513(10) 0.11681(10) 0.0266(5) Uani 1 1 d .
H37A H 0.4982 0.5163 0.0875 0.032 Uiso 1 1 calc R
H37B H 0.5200 0.4970 0.1567 0.032 Uiso 1 1 calc R
C38 C 0.5177(2) 0.42009(10) 0.10041(9) 0.0254(5) Uani 1 1 d .
C39 C 0.6887(3) 0.34749(11) 0.11110(11) 0.0347(6) Uani 1 1 d .
H39A H 0.6488 0.3211 0.1391 0.052 Uiso 1 1 calc R
H39B H 0.7832 0.3464 0.1214 0.052 Uiso 1 1 calc R
H39C H 0.6646 0.3316 0.0704 0.052 Uiso 1 1 calc R
C40 C 0.23992(19) 0.47120(9) 0.38305(9) 0.0188(4) Uani 1 1 d .
H40A H 0.2304 0.4385 0.3515 0.023 Uiso 1 1 calc R
H40B H 0.1855 0.4587 0.4137 0.023 Uiso 1 1 calc R
C41 C 0.38168(19) 0.47389(9) 0.41164(9) 0.0190(4) Uani 1 1 d .
H41A H 0.4345 0.4932 0.3832 0.023 Uiso 1 1 calc R
H41B H 0.3890 0.5009 0.4477 0.023 Uiso 1 1 calc R
C42 C 0.4337(2) 0.40931(9) 0.42870(9) 0.0200(4) Uani 1 1 d .
C43 C 0.6203(3) 0.34953(12) 0.46115(17) 0.0620(9) Uani 1 1 d .
H43A H 0.5870 0.3302 0.4954 0.093 Uiso 1 1 calc R
H43B H 0.7144 0.3548 0.4703 0.093 Uiso 1 1 calc R
H43C H 0.6005 0.3223 0.4261 0.093 Uiso 1 1 calc R
C44 C 0.0860(2) 0.57254(10) 0.44687(9) 0.0263(5) Uani 1 1 d .
H44A H 0.0066 0.5475 0.4457 0.039 Uiso 1 1 calc R
H44B H 0.0708 0.6151 0.4613 0.039 Uiso 1 1 calc R
H44C H 0.1559 0.5525 0.4739 0.039 Uiso 1 1 calc R
C45 C 0.31428(19) 0.46887(9) 0.25405(8) 0.0168(4) Uani 1 1 d .
C46 C 0.2384(2) 0.41496(9) 0.24305(9) 0.0198(4) Uani 1 1 d .
H46 H 0.1473 0.4187 0.2322 0.024 Uiso 1 1 calc R
C47 C 0.2954(2) 0.35582(9) 0.24794(9) 0.0235(5) Uani 1 1 d .
H47 H 0.2435 0.3191 0.2401 0.028 Uiso 1 1 calc R
C48 C 0.4279(2) 0.35019(10) 0.26428(10) 0.0286(5) Uani 1 1 d .
H48 H 0.4667 0.3096 0.2680 0.034 Uiso 1 1 calc R
C49 C 0.5040(2) 0.40349(10) 0.27514(10) 0.0275(5) Uani 1 1 d .
H49 H 0.5949 0.3995 0.2865 0.033 Uiso 1 1 calc R
C50 C 0.44738(19) 0.46295(9) 0.26943(9) 0.0211(4) Uani 1 1 d .
H50 H 0.4999 0.4996 0.2761 0.025 Uiso 1 1 calc R
B2 B 0.1373(2) 0.66252(10) 0.24003(10) 0.0174(5) Uani 1 1 d .

loop_
_atom_site_aniso_label
_atom_site_aniso_U_11
_atom_site_aniso_U_22
_atom_site_aniso_U_33
_atom_site_aniso_U_23
_atom_site_aniso_U_13
_atom_site_aniso_U_12
Cl1 0.0251(3) 0.0182(2) 0.0232(2) -0.00325(19) 0.0047(2) 0.0057(2)
Cl2 0.0347(3) 0.0182(2) 0.0209(2) 0.00513(19) 0.0021(2) 0.0063(2)
F1 0.0197(6) 0.0295(7) 0.0236(6) 0.0022(5) 0.0009(5) 0.0099(5)
F2 0.0365(7) 0.0151(6) 0.0233(6) -0.0008(5) 0.0038(5) -0.0080(5)
O1 0.0210(8) 0.0257(8) 0.0316(8) 0.0070(6) 0.0021(6) 0.0061(6)
O2 0.0282(9) 0.0278(9) 0.0630(12) 0.0210(8) 0.0004(8) -0.0009(7)
O3 0.0243(8) 0.0293(8) 0.0340(8) -0.0121(7) 0.0099(7) 0.0016(7)
O4 0.0601(14) 0.0253(10) 0.190(3) -0.0238(13) 0.0762(17) -0.0074(10)
N1 0.0156(8) 0.0126(8) 0.0178(8) -0.0012(6) 0.0023(7) 0.0001(6)
N2 0.0178(8) 0.0132(8) 0.0172(8) 0.0018(6) 0.0024(7) 0.0009(6)
C1 0.0157(10) 0.0149(9) 0.0206(10) -0.0035(8) 0.0017(8) -0.0013(8)
C2 0.0170(10) 0.0187(10) 0.0178(10) -0.0008(8) 0.0007(8) -0.0013(8)
C3 0.0160(10) 0.0160(9) 0.0179(9) 0.0006(8) -0.0003(8) -0.0032(8)
C4 0.0148(10) 0.0115(9) 0.0193(10) 0.0010(7) 0.0001(8) -0.0014(7)
C5 0.0109(9) 0.0132(9) 0.0203(10) -0.0001(7) 0.0007(8) -0.0023(7)
C6 0.0139(10) 0.0125(9) 0.0197(10) -0.0002(7) 0.0020(8) 0.0002(7)
C7 0.0149(10) 0.0163(9) 0.0193(10) -0.0011(8) 0.0024(8) -0.0031(8)
C8 0.0192(10) 0.0187(10) 0.0192(10) -0.0009(8) 0.0027(8) -0.0018(8)
C9 0.0212(10) 0.0149(9) 0.0183(10) 0.0033(8) 0.0007(8) 0.0004(8)
C10 0.0302(12) 0.0250(11) 0.0177(10) -0.0005(8) 0.0053(9) 0.0003(9)
C11 0.0216(11) 0.0171(10) 0.0179(10) 0.0028(8) 0.0022(8) 0.0000(8)
C12 0.0243(11) 0.0166(10) 0.0198(10) 0.0017(8) 0.0012(8) 0.0019(8)
C13 0.0248(11) 0.0230(11) 0.0181(10) 0.0030(8) 0.0032(9) 0.0015(9)
C14 0.0294(13) 0.0352(13) 0.0405(14) 0.0141(11) 0.0058(11) 0.0145(11)
C15 0.0211(11) 0.0171(10) 0.0187(10) -0.0028(8) 0.0035(8) 0.0001(8)
C16 0.0224(11) 0.0198(10) 0.0283(11) -0.0020(9) 0.0074(9) 0.0004(8)
C17 0.0263(12) 0.0230(12) 0.0450(14) -0.0010(10) 0.0144(11) 0.0010(9)
C18 0.0315(13) 0.0348(13) 0.0393(13) -0.0128(11) 0.0123(11) 0.0074(11)
C19 0.0297(12) 0.0234(11) 0.0175(10) -0.0008(8) 0.0044(9) -0.0001(9)
C20 0.0165(10) 0.0143(9) 0.0149(9) 0.0007(7) 0.0037(8) 0.0011(8)
C21 0.0157(10) 0.0173(10) 0.0269(11) -0.0001(8) 0.0045(8) -0.0008(8)
C22 0.0259(12) 0.0146(10) 0.0302(11) -0.0008(8) 0.0092(9) -0.0029(8)
C23 0.0263(12) 0.0161(10) 0.0311(12) 0.0039(8) 0.0102(9) 0.0077(9)
C24 0.0170(10) 0.0237(11) 0.0272(11) 0.0041(9) 0.0047(9) 0.0046(9)
C25 0.0183(10) 0.0168(10) 0.0209(10) 0.0004(8) 0.0037(8) -0.0015(8)
B1 0.0175(11) 0.0126(10) 0.0181(11) -0.0002(8) 0.0014(9) 0.0011(9)
Cl3 0.0299(3) 0.0200(2) 0.0264(3) 0.0094(2) -0.0004(2) 0.0017(2)
Cl4 0.0257(3) 0.0189(2) 0.0287(3) -0.0037(2) 0.0052(2) 0.0065(2)
F3 0.0184(6) 0.0238(6) 0.0293(6) 0.0052(5) 0.0015(5) 0.0061(5)
F4 0.0256(6) 0.0128(6) 0.0293(6) -0.0005(5) 0.0028(5) -0.0044(5)
O5 0.0300(9) 0.0306(9) 0.0421(10) -0.0070(7) -0.0038(8) 0.0005(7)
O6 0.0294(9) 0.0361(10) 0.0597(12) -0.0226(9) 0.0078(8) -0.0053(8)
O7 0.0259(9) 0.0199(8) 0.0819(14) 0.0071(8) -0.0159(9) 0.0039(7)
O8 0.0263(9) 0.0191(8) 0.0502(10) 0.0081(7) 0.0037(7) 0.0003(7)
N3 0.0175(9) 0.0138(8) 0.0201(8) 0.0026(6) -0.0002(7) -0.0009(7)
N4 0.0164(8) 0.0114(8) 0.0202(8) -0.0009(6) 0.0020(7) 0.0002(6)
C26 0.0202(11) 0.0155(10) 0.0222(10) 0.0040(8) -0.0019(8) -0.0032(8)
C27 0.0213(11) 0.0217(10) 0.0209(10) 0.0008(8) 0.0012(9) -0.0065(8)
C28 0.0178(10) 0.0179(10) 0.0210(10) -0.0006(8) 0.0025(8) -0.0059(8)
C29 0.0151(10) 0.0125(9) 0.0231(10) -0.0006(8) 0.0014(8) -0.0021(7)
C30 0.0134(9) 0.0116(9) 0.0216(10) 0.0000(7) 0.0000(8) -0.0035(7)
C31 0.0156(10) 0.0108(9) 0.0194(10) 0.0004(7) -0.0009(8) 0.0003(7)
C32 0.0165(10) 0.0152(9) 0.0188(10) 0.0001(8) -0.0012(8) -0.0023(8)
C33 0.0182(10) 0.0189(10) 0.0188(10) -0.0020(8) 0.0002(8) -0.0011(8)
C34 0.0173(10) 0.0142(9) 0.0232(10) -0.0048(8) 0.0015(8) 0.0003(8)
C35 0.0350(13) 0.0285(12) 0.0202(11) 0.0010(9) 0.0034(10) -0.0068(10)
C36 0.0244(11) 0.0193(10) 0.0214(10) -0.0043(8) 0.0060(9) -0.0035(8)
C37 0.0262(12) 0.0267(11) 0.0286(11) -0.0033(9) 0.0095(9) -0.0047(9)
C38 0.0246(12) 0.0315(12) 0.0216(11) -0.0084(9) 0.0086(9) -0.0045(10)
C39 0.0433(15) 0.0251(12) 0.0347(13) -0.0003(10) 0.0025(11) 0.0051(11)
C40 0.0229(11) 0.0150(9) 0.0179(10) 0.0028(8) 0.0012(8) -0.0004(8)
C41 0.0219(11) 0.0175(10) 0.0174(10) 0.0005(8) 0.0016(8) 0.0007(8)
C42 0.0233(11) 0.0189(10) 0.0183(10) 0.0024(8) 0.0043(8) 0.0022(9)
C43 0.0314(15) 0.0283(14) 0.118(3) 0.0156(16) -0.0180(16) 0.0104(12)
C44 0.0306(12) 0.0271(11) 0.0216(11) -0.0026(9) 0.0048(9) 0.0006(10)
C45 0.0204(10) 0.0137(9) 0.0169(9) 0.0014(7) 0.0049(8) 0.0016(8)
C46 0.0180(10) 0.0164(10) 0.0254(11) 0.0004(8) 0.0041(8) -0.0005(8)
C47 0.0259(12) 0.0141(10) 0.0323(12) -0.0015(8) 0.0104(10) -0.0008(8)
C48 0.0302(13) 0.0166(10) 0.0410(13) 0.0021(9) 0.0122(10) 0.0090(9)
C49 0.0163(11) 0.0269(11) 0.0399(13) 0.0021(10) 0.0060(10) 0.0064(9)
C50 0.0191(10) 0.0176(10) 0.0274(11) -0.0002(8) 0.0062(9) -0.0032(8)
B2 0.0171(11) 0.0124(10) 0.0219(11) 0.0012(9) 0.0005(9) 0.0010(9)

loop_
_atom_type_symbol
_atom_type_description
_atom_type_scat_dispersion_real
_atom_type_scat_dispersion_imag
_atom_type_scat_source
C C 0.0033 0.0016 'International Tables Vol C Tables 4.2.6.8 and 6.1.1.4'
H H 0.0000 0.0000 'International Tables Vol C Tables 4.2.6.8 and 6.1.1.4'
B B 0.0013 0.0007 'International Tables Vol C Tables 4.2.6.8 and 6.1.1.4'
N N 0.0061 0.0033 'International Tables Vol C Tables 4.2.6.8 and 6.1.1.4'
O O 0.0106 0.0060 'International Tables Vol C Tables 4.2.6.8 and 6.1.1.4'
F F 0.0171 0.0103 'International Tables Vol C Tables 4.2.6.8 and 6.1.1.4'
Cl Cl 0.1484 0.1585 'International Tables Vol C Tables 4.2.6.8 and 6.1.1.4'

loop_
_geom_angle_atom_site_label_1
_geom_angle_atom_site_label_2
_geom_angle_atom_site_label_3
_geom_angle
C13 O1 C14 115.39(17)
C17 O3 C18 116.07(17)
C1 N1 C4 106.45(15)
C1 N1 B1 127.52(16)
C4 N1 B1 125.96(15)
C9 N2 C6 106.67(15)
C9 N2 B1 126.74(16)
C6 N2 B1 126.56(15)
N1 C1 C2 112.39(17)
N1 C1 Cl1 121.94(15)
C2 C1 Cl1 125.66(15)
C3 C2 C1 105.89(17)
C3 C2 C10 127.56(18)
C1 C2 C10 126.54(18)
C2 C3 C4 107.41(17)
C2 C3 C11 123.65(17)
C4 C3 C11 128.94(17)
C5 C4 N1 120.18(16)
C5 C4 C3 131.89(17)
N1 C4 C3 107.86(16)
C4 C5 C6 121.38(17)
C4 C5 C20 119.77(16)
C6 C5 C20 118.85(16)
N2 C6 C5 119.74(16)
N2 C6 C7 108.16(16)
C5 C6 C7 132.08(17)
C8 C7 C6 106.97(16)
C8 C7 C15 123.18(17)
C6 C7 C15 129.73(17)
C9 C8 C7 106.11(17)
C9 C8 C19 125.93(18)
C7 C8 C19 127.96(18)
N2 C9 C8 112.09(17)
N2 C9 Cl2 122.01(15)
C8 C9 Cl2 125.90(15)
C2 C10 H10A 109.5
C2 C10 H10B 109.5
H10A C10 H10B 109.5
C2 C10 H10C 109.5
H10A C10 H10C 109.5
H10B C10 H10C 109.5
C3 C11 C12 111.37(16)
C3 C11 H11A 109.4
C12 C11 H11A 109.4
C3 C11 H11B 109.4
C12 C11 H11B 109.4
H11A C11 H11B 108.0
C13 C12 C11 112.17(17)
C13 C12 H12A 109.2
C11 C12 H12A 109.2
C13 C12 H12B 109.2
C11 C12 H12B 109.2
H12A C12 H12B 107.9
O2 C13 O1 123.38(19)
O2 C13 C12 125.6(2)
O1 C13 C12 111.02(17)
O1 C14 H14A 109.5
O1 C14 H14B 109.5
H14A C14 H14B 109.5
O1 C14 H14C 109.5
H14A C14 H14C 109.5
H14B C14 H14C 109.5
C7 C15 C16 114.03(16)
C7 C15 H15A 108.7
C16 C15 H15A 108.7
C7 C15 H15B 108.7
C16 C15 H15B 108.7
H15A C15 H15B 107.6
C17 C16 C15 110.80(17)
C17 C16 H16A 109.5
C15 C16 H16A 109.5
C17 C16 H16B 109.5
C15 C16 H16B 109.5
H16A C16 H16B 108.1
O4 C17 O3 123.0(2)
O4 C17 C16 124.5(2)
O3 C17 C16 112.50(18)
O3 C18 H18A 109.5
O3 C18 H18B 109.5
H18A C18 H18B 109.5
O3 C18 H18C 109.5
H18A C18 H18C 109.5
H18B C18 H18C 109.5
C8 C19 H19A 109.5
C8 C19 H19B 109.5
H19A C19 H19B 109.5
C8 C19 H19C 109.5
H19A C19 H19C 109.5
H19B C19 H19C 109.5
C25 C20 C21 119.32(18)
C25 C20 C5 120.54(17)
C21 C20 C5 120.13(17)
C22 C21 C20 120.18(19)
C22 C21 H21 119.9
C20 C21 H21 119.9
C21 C22 C23 120.19(19)
C21 C22 H22 119.9
C23 C22 H22 119.9
C24 C23 C22 120.08(19)
C24 C23 H23 120.0
C22 C23 H23 120.0
C23 C24 C25 119.97(19)
C23 C24 H24 120.0
C25 C24 H24 120.0
C20 C25 C24 120.25(18)
C20 C25 H25 119.9
C24 C25 H25 119.9
F2 B1 F1 110.61(16)
F2 B1 N2 109.81(16)
F1 B1 N2 110.02(16)
F2 B1 N1 110.45(16)
F1 B1 N1 110.21(16)
N2 B1 N1 105.63(15)
C38 O5 C39 115.89(18)
C42 O7 C43 115.17(18)
C26 N3 C29 106.62(16)
C26 N3 B2 127.53(16)
C29 N3 B2 125.84(16)
C34 N4 C31 106.64(16)
C34 N4 B2 127.35(16)
C31 N4 B2 125.64(15)
N3 C26 C27 112.28(17)
N3 C26 Cl3 121.44(15)
C27 C26 Cl3 126.27(16)
C28 C27 C26 105.80(17)
C28 C27 C35 127.82(19)
C26 C27 C35 126.36(19)
C27 C28 C29 107.39(17)
C27 C28 C36 122.96(18)
C29 C28 C36 129.53(18)
N3 C29 C30 119.58(17)
N3 C29 C28 107.90(16)
C30 C29 C28 132.47(18)
C31 C30 C29 121.88(17)
C31 C30 C45 119.41(16)
C29 C30 C45 118.68(16)
C30 C31 N4 119.72(17)
C30 C31 C32 132.33(17)
N4 C31 C32 107.78(16)
C33 C32 C31 107.40(17)
C33 C32 C40 123.69(17)
C31 C32 C40 128.88(17)
C32 C33 C34 105.87(17)
C32 C33 C44 128.42(19)
C34 C33 C44 125.69(18)
N4 C34 C33 112.31(17)
N4 C34 Cl4 122.03(15)
C33 C34 Cl4 125.66(15)
C27 C35 H35A 109.5
C27 C35 H35B 109.5
H35A C35 H35B 109.5
C27 C35 H35C 109.5
H35A C35 H35C 109.5
H35B C35 H35C 109.5
C28 C36 C37 115.07(17)
C28 C36 H36A 108.5
C37 C36 H36A 108.5
C28 C36 H36B 108.5
C37 C36 H36B 108.5
H36A C36 H36B 107.5
C38 C37 C36 109.83(17)
C38 C37 H37A 109.7
C36 C37 H37A 109.7
C38 C37 H37B 109.7
C36 C37 H37B 109.7
H37A C37 H37B 108.2
O6 C38 O5 123.1(2)
O6 C38 C37 124.4(2)
O5 C38 C37 112.51(18)
O5 C39 H39A 109.5
O5 C39 H39B 109.5
H39A C39 H39B 109.5
O5 C39 H39C 109.5
H39A C39 H39C 109.5
H39B C39 H39C 109.5
C32 C40 C41 112.77(16)
C32 C40 H40A 109.0
C41 C40 H40A 109.0
C32 C40 H40B 109.0
C41 C40 H40B 109.0
H40A C40 H40B 107.8
C42 C41 C40 111.53(16)
C42 C41 H41A 109.3
C40 C41 H41A 109.3
C42 C41 H41B 109.3
C40 C41 H41B 109.3
H41A C41 H41B 108.0
O8 C42 O7 122.91(19)
O8 C42 C41 125.49(19)
O7 C42 C41 111.59(17)
O7 C43 H43A 109.5
O7 C43 H43B 109.5
H43A C43 H43B 109.5
O7 C43 H43C 109.5
H43A C43 H43C 109.5
H43B C43 H43C 109.5
C33 C44 H44A 109.5
C33 C44 H44B 109.5
H44A C44 H44B 109.5
C33 C44 H44C 109.5
H44A C44 H44C 109.5
H44B C44 H44C 109.5
C50 C45 C46 119.55(18)
C50 C45 C30 120.66(17)
C46 C45 C30 119.79(18)
C47 C46 C45 120.19(19)
C47 C46 H46 119.9
C45 C46 H46 119.9
C48 C47 C46 119.99(19)
C48 C47 H47 120.0
C46 C47 H47 120.0
C49 C48 C47 120.20(19)
C49 C48 H48 119.9
C47 C48 H48 119.9
C48 C49 C50 120.0(2)
C48 C49 H49 120.0
C50 C49 H49 120.0
C45 C50 C49 120.10(19)
C45 C50 H50 119.9
C49 C50 H50 119.9
F3 B2 F4 110.99(16)
F3 B2 N3 110.29(17)
F4 B2 N3 109.87(16)
F3 B2 N4 110.51(16)
F4 B2 N4 109.21(16)
N3 B2 N4 105.85(15)

loop_
_geom_bond_atom_site_label_1
_geom_bond_atom_site_label_2
_geom_bond_distance
Cl1 C1 1.7081(19)
Cl2 C9 1.7099(19)
F1 B1 1.377(2)
F2 B1 1.371(2)
O1 C13 1.336(3)
O1 C14 1.440(2)
O2 C13 1.196(3)
O3 C17 1.312(3)
O3 C18 1.447(2)
O4 C17 1.189(3)
N1 C1 1.337(2)
N1 C4 1.404(2)
N1 B1 1.557(3)
N2 C9 1.341(2)
N2 C6 1.397(2)
N2 B1 1.553(3)
C1 C2 1.400(3)
C2 C3 1.385(3)
C2 C10 1.496(3)
C3 C4 1.430(3)
C3 C11 1.499(3)
C4 C5 1.394(3)
C5 C6 1.409(3)
C5 C20 1.489(3)
C6 C7 1.425(3)
C7 C8 1.394(3)
C7 C15 1.500(3)
C8 C9 1.392(3)
C8 C19 1.498(3)
C10 H10A 0.9800
C10 H10B 0.9800
C10 H10C 0.9800
C11 C12 1.531(3)
C11 H11A 0.9900
C11 H11B 0.9900
C12 C13 1.501(3)
C12 H12A 0.9900
C12 H12B 0.9900
C14 H14A 0.9800
C14 H14B 0.9800
C14 H14C 0.9800
C15 C16 1.527(3)
C15 H15A 0.9900
C15 H15B 0.9900
C16 C17 1.506(3)
C16 H16A 0.9900
C16 H16B 0.9900
C18 H18A 0.9800
C18 H18B 0.9800
C18 H18C 0.9800
C19 H19A 0.9800
C19 H19B 0.9800
C19 H19C 0.9800
C20 C25 1.390(3)
C20 C21 1.397(3)
C21 C22 1.385(3)
C21 H21 0.9500
C22 C23 1.387(3)
C22 H22 0.9500
C23 C24 1.383(3)
C23 H23 0.9500
C24 C25 1.393(3)
C24 H24 0.9500
C25 H25 0.9500
Cl3 C26 1.710(2)
Cl4 C34 1.7048(19)
F3 B2 1.375(3)
F4 B2 1.379(2)
O5 C38 1.319(3)
O5 C39 1.442(3)
O6 C38 1.213(3)
O7 C42 1.327(3)
O7 C43 1.458(3)
O8 C42 1.199(2)
N3 C26 1.344(2)
N3 C29 1.402(2)
N3 B2 1.551(3)
N4 C34 1.339(2)
N4 C31 1.400(2)
N4 B2 1.553(3)
C26 C27 1.396(3)
C27 C28 1.395(3)
C27 C35 1.494(3)
C28 C29 1.428(3)
C28 C36 1.502(3)
C29 C30 1.405(3)
C30 C31 1.392(3)
C30 C45 1.493(3)
C31 C32 1.434(3)
C32 C33 1.385(3)
C32 C40 1.497(3)
C33 C34 1.400(3)
C33 C44 1.500(3)
C35 H35A 0.9800
C35 H35B 0.9800
C35 H35C 0.9800
C36 C37 1.529(3)
C36 H36A 0.9900
C36 H36B 0.9900
C37 C38 1.512(3)
C37 H37A 0.9900
C37 H37B 0.9900
C39 H39A 0.9800
C39 H39B 0.9800
C39 H39C 0.9800
C40 C41 1.529(3)
C40 H40A 0.9900
C40 H40B 0.9900
C41 C42 1.504(3)
C41 H41A 0.9900
C41 H41B 0.9900
C43 H43A 0.9800
C43 H43B 0.9800
C43 H43C 0.9800
C44 H44A 0.9800
C44 H44B 0.9800
C44 H44C 0.9800
C45 C50 1.388(3)
C45 C46 1.393(3)
C46 C47 1.386(3)
C46 H46 0.9500
C47 C48 1.384(3)
C47 H47 0.9500
C48 C49 1.384(3)
C48 H48 0.9500
C49 C50 1.391(3)
C49 H49 0.9500
C50 H50 0.9500

loop_
_geom_torsion_atom_site_label_1
_geom_torsion_atom_site_label_2
_geom_torsion_atom_site_label_3
_geom_torsion_atom_site_label_4
_geom_torsion
C4 N1 C1 C2 0.2(2)
B1 N1 C1 C2 177.14(17)
C4 N1 C1 Cl1 -178.94(14)
B1 N1 C1 Cl1 -2.0(3)
N1 C1 C2 C3 0.0(2)
Cl1 C1 C2 C3 179.12(15)
N1 C1 C2 C10 179.26(19)
Cl1 C1 C2 C10 -1.6(3)
C1 C2 C3 C4 -0.2(2)
C10 C2 C3 C4 -179.47(19)
C1 C2 C3 C11 -179.62(18)
C10 C2 C3 C11 1.1(3)
C1 N1 C4 C5 -177.64(17)
B1 N1 C4 C5 5.4(3)
C1 N1 C4 C3 -0.4(2)
B1 N1 C4 C3 -177.32(17)
C2 C3 C4 C5 177.2(2)
C11 C3 C4 C5 -3.4(4)
C2 C3 C4 N1 0.4(2)
C11 C3 C4 N1 179.72(18)
N1 C4 C5 C6 0.9(3)
C3 C4 C5 C6 -175.6(2)
N1 C4 C5 C20 -179.42(16)
C3 C4 C5 C20 4.1(3)
C9 N2 C6 C5 179.62(17)
B1 N2 C6 C5 -2.2(3)
C9 N2 C6 C7 0.8(2)
B1 N2 C6 C7 179.02(17)
C4 C5 C6 N2 -2.5(3)
C20 C5 C6 N2 177.86(16)
C4 C5 C6 C7 176.0(2)
C20 C5 C6 C7 -3.6(3)
N2 C6 C7 C8 -0.6(2)
C5 C6 C7 C8 -179.3(2)
N2 C6 C7 C15 175.42(18)
C5 C6 C7 C15 -3.2(4)
C6 C7 C8 C9 0.2(2)
C15 C7 C8 C9 -176.14(18)
C6 C7 C8 C19 179.26(19)
C15 C7 C8 C19 2.9(3)
C6 N2 C9 C8 -0.7(2)
B1 N2 C9 C8 -178.89(18)
C6 N2 C9 Cl2 179.85(14)
B1 N2 C9 Cl2 1.6(3)
C7 C8 C9 N2 0.3(2)
C19 C8 C9 N2 -178.77(19)
C7 C8 C9 Cl2 179.72(15)
C19 C8 C9 Cl2 0.7(3)
C2 C3 C11 C12 92.4(2)
C4 C3 C11 C12 -86.9(2)
C3 C11 C12 C13 169.96(16)
C14 O1 C13 O2 -1.0(3)
C14 O1 C13 C12 179.30(17)
C11 C12 C13 O2 19.7(3)
C11 C12 C13 O1 -160.65(16)
C8 C7 C15 C16 -84.0(2)
C6 C7 C15 C16 100.5(2)
C7 C15 C16 C17 176.62(17)
C18 O3 C17 O4 -0.4(4)
C18 O3 C17 C16 -177.63(19)
C15 C16 C17 O4 26.0(4)
C15 C16 C17 O3 -156.85(19)
C4 C5 C20 C25 92.3(2)
C6 C5 C20 C25 -88.0(2)
C4 C5 C20 C21 -88.0(2)
C6 C5 C20 C21 91.6(2)
C25 C20 C21 C22 -0.3(3)
C5 C20 C21 C22 -179.95(18)
C20 C21 C22 C23 -0.6(3)
C21 C22 C23 C24 0.6(3)
C22 C23 C24 C25 0.1(3)
C21 C20 C25 C24 1.0(3)
C5 C20 C25 C24 -179.27(17)
C23 C24 C25 C20 -1.0(3)
C9 N2 B1 F2 65.6(2)
C6 N2 B1 F2 -112.3(2)
C9 N2 B1 F1 -56.4(2)
C6 N2 B1 F1 125.76(19)
C9 N2 B1 N1 -175.30(17)
C6 N2 B1 N1 6.8(2)
C1 N1 B1 F2 -66.1(2)
C4 N1 B1 F2 110.2(2)
C1 N1 B1 F1 56.4(2)
C4 N1 B1 F1 -127.23(18)
C1 N1 B1 N2 175.24(17)
C4 N1 B1 N2 -8.4(2)
C29 N3 C26 C27 0.6(2)
B2 N3 C26 C27 179.16(18)
C29 N3 C26 Cl3 -178.70(14)
B2 N3 C26 Cl3 -0.1(3)
N3 C26 C27 C28 -0.2(2)
Cl3 C26 C27 C28 179.03(15)
N3 C26 C27 C35 178.08(19)
Cl3 C26 C27 C35 -2.7(3)
C26 C27 C28 C29 -0.3(2)
C35 C27 C28 C29 -178.5(2)
C26 C27 C28 C36 176.12(18)
C35 C27 C28 C36 -2.1(3)
C26 N3 C29 C30 -178.41(17)
B2 N3 C29 C30 3.0(3)
C26 N3 C29 C28 -0.7(2)
B2 N3 C29 C28 -179.34(17)
C27 C28 C29 N3 0.6(2)
C36 C28 C29 N3 -175.46(19)
C27 C28 C29 C30 177.9(2)
C36 C28 C29 C30 1.8(4)
N3 C29 C30 C31 3.1(3)
C28 C29 C30 C31 -173.9(2)
N3 C29 C30 C45 -178.72(17)
C28 C29 C30 C45 4.2(3)
C29 C30 C31 N4 0.6(3)
C45 C30 C31 N4 -177.51(17)
C29 C30 C31 C32 175.2(2)
C45 C30 C31 C32 -2.9(3)
C34 N4 C31 C30 175.81(17)
B2 N4 C31 C30 -10.8(3)
C34 N4 C31 C32 0.0(2)
B2 N4 C31 C32 173.39(17)
C30 C31 C32 C33 -175.2(2)
N4 C31 C32 C33 -0.2(2)
C30 C31 C32 C40 3.0(4)
N4 C31 C32 C40 178.01(18)
C31 C32 C33 C34 0.3(2)
C40 C32 C33 C34 -178.05(18)
C31 C32 C33 C44 178.9(2)
C40 C32 C33 C44 0.6(3)
C31 N4 C34 C33 0.2(2)
B2 N4 C34 C33 -173.06(18)
C31 N4 C34 Cl4 -179.91(14)
B2 N4 C34 Cl4 6.9(3)
C32 C33 C34 N4 -0.3(2)
C44 C33 C34 N4 -178.98(19)
C32 C33 C34 Cl4 179.79(15)
C44 C33 C34 Cl4 1.1(3)
C27 C28 C36 C37 86.0(2)
C29 C28 C36 C37 -98.5(2)
C28 C36 C37 C38 176.11(17)
C39 O5 C38 O6 -11.0(3)
C39 O5 C38 C37 168.58(18)
C36 C37 C38 O6 16.9(3)
C36 C37 C38 O5 -162.66(18)
C33 C32 C40 C41 -96.5(2)
C31 C32 C40 C41 85.6(2)
C32 C40 C41 C42 -170.27(16)
C43 O7 C42 O8 5.0(3)
C43 O7 C42 C41 -174.7(2)
C40 C41 C42 O8 -5.2(3)
C40 C41 C42 O7 174.55(17)
C31 C30 C45 C50 -94.1(2)
C29 C30 C45 C50 87.6(2)
C31 C30 C45 C46 86.0(2)
C29 C30 C45 C46 -92.2(2)
C50 C45 C46 C47 0.6(3)
C30 C45 C46 C47 -179.59(18)
C45 C46 C47 C48 0.5(3)
C46 C47 C48 C49 -0.7(3)
C47 C48 C49 C50 -0.2(3)
C46 C45 C50 C49 -1.5(3)
C30 C45 C50 C49 178.66(18)
C48 C49 C50 C45 1.3(3)
C26 N3 B2 F3 51.6(3)
C29 N3 B2 F3 -130.05(18)
C26 N3 B2 F4 -71.1(2)
C29 N3 B2 F4 107.3(2)
C26 N3 B2 N4 171.15(18)
C29 N3 B2 N4 -10.5(2)
C34 N4 B2 F3 -54.1(3)
C31 N4 B2 F3 133.88(18)
C34 N4 B2 F4 68.2(2)
C31 N4 B2 F4 -103.8(2)
C34 N4 B2 N3 -173.53(17)
C31 N4 B2 N3 14.5(2)
